data_4025023
loop_
_publ_author_name
'Norbert Grzegorzek'
'Mi\/losz Pawlicki'
'Lechos\/law Latos-Gra\.zy\'nski'

_publ_section_title
;
Regioselective Amination of Carbaporpholactone and N-Confused Porphyrin
;
_journal_name_full 'Journal of Organic Chemistry'
_journal_page_first 8547
_journal_page_last 8553
_journal_paper_doi 10.1021/jo901508v
_journal_volume 74
_journal_year 2009
_chemical_formula_sum 'C56 H55 N5'
_chemical_formula_weight 798.05
_chemical_name_systematic
; 
 ? 
;
_space_group_IT_number 2
_symmetry_cell_setting triclinic
_symmetry_space_group_name_Hall '-P 1'
_symmetry_space_group_name_H-M 'P -1'
_atom_sites_solution_hydrogens geom
_atom_sites_solution_primary direct
_atom_sites_solution_secondary difmap
_audit_creation_method SHELXL-97
_cell_angle_alpha 75.86(3)
_cell_angle_beta 79.25(3)
_cell_angle_gamma 75.07(3)
_cell_formula_units_Z 2
_cell_length_a 9.964(2)
_cell_length_b 14.502(3)
_cell_length_c 16.876(3)
_cell_measurement_temperature 100(2)
_cell_volume 2264.9(8)
_computing_cell_refinement 'CrysAlis RED (Oxford Diffraction, 1995-2003)'
_computing_data_collection 'CrysAlis CCD (Oxford Diffraction, 1995-2003)'
_computing_data_reduction 'CrysAlis RED (Oxford Diffraction, 1995-2003)'
_computing_molecular_graphics 'XP (Bruker, 1997)'
_computing_publication_material 'SHELXL-97 (Sheldrick, 1997)'
_computing_structure_refinement 'SHELXL-97 (Sheldrick, 1997)'
_computing_structure_solution 'SHELXS-97 (Sheldrick, 1997)'
_diffrn_ambient_temperature 100(2)
_diffrn_measured_fraction_theta_full 0.970
_diffrn_measured_fraction_theta_max 0.909
_diffrn_measurement_device_type 'Oxford Diffraction KM4 Xcalibur PX \k-geometry diffractometer'
_diffrn_measurement_method /w
_diffrn_radiation_monochromator graphite
_diffrn_radiation_source 'fine-focus sealed tube'
_diffrn_radiation_type CuK\a
_diffrn_radiation_wavelength 1.54178
_diffrn_reflns_av_R_equivalents 0.0502
_diffrn_reflns_av_sigmaI/netI 0.0869
_diffrn_reflns_limit_h_max 10
_diffrn_reflns_limit_h_min -12
_diffrn_reflns_limit_k_max 18
_diffrn_reflns_limit_k_min -14
_diffrn_reflns_limit_l_max 20
_diffrn_reflns_limit_l_min -20
_diffrn_reflns_number 23601
_diffrn_reflns_theta_full 67.50
_diffrn_reflns_theta_max 76.54
_diffrn_reflns_theta_min 3.22
_exptl_absorpt_coefficient_mu 0.524
_exptl_absorpt_correction_T_max 0.9743
_exptl_absorpt_correction_T_min 0.8801
_exptl_absorpt_correction_type analytical
_exptl_crystal_colour green
_exptl_crystal_density_diffrn 1.170
_exptl_crystal_density_method 'not measured'
_exptl_crystal_description 'irregular block'
_exptl_crystal_F_000 852
_exptl_crystal_size_max 0.25
_exptl_crystal_size_mid 0.10
_exptl_crystal_size_min 0.05
_refine_diff_density_max 0.435
_refine_diff_density_min -0.266
_refine_diff_density_rms 0.058
_refine_ls_extinction_method none
_refine_ls_goodness_of_fit_ref 1.075
_refine_ls_hydrogen_treatment constr
_refine_ls_matrix_type full
_refine_ls_number_parameters 580
_refine_ls_number_reflns 8677
_refine_ls_number_restraints 0
_refine_ls_restrained_S_all 1.075
_refine_ls_R_factor_all 0.1106
_refine_ls_R_factor_gt 0.0567
_refine_ls_shift/su_max 0.000
_refine_ls_shift/su_mean 0.000
_refine_ls_structure_factor_coef Fsqd
_refine_ls_weighting_details 'calc w=1/[\s^2^(Fo^2^)+(0.0710P)^2^+0.0000P] where P=(Fo^2^+2Fc^2^)/3'
_refine_ls_weighting_scheme calc
_refine_ls_wR_factor_gt 0.1506
_refine_ls_wR_factor_ref 0.1690
_reflns_number_gt 4513
_reflns_number_total 8677
_reflns_threshold_expression >2sigma(I)
_cod_data_source_file jo901508v_si_001.cif
_cod_data_source_block NGMPLLG
_cod_original_sg_symbol_H-M P-1
_cod_database_code 4025023

loop_
_symmetry_equiv_pos_as_xyz
'x, y, z'
'-x, -y, -z'

loop_
_atom_site_label
_atom_site_type_symbol
_atom_site_fract_x
_atom_site_fract_y
_atom_site_fract_z
_atom_site_U_iso_or_equiv
_atom_site_adp_type
_atom_site_occupancy
_atom_site_symmetry_multiplicity
_atom_site_calc_flag
_atom_site_refinement_flags
_atom_site_disorder_assembly
_atom_site_disorder_group
N24 N 0.7729(3) 0.13374(16) 0.18372(13) 0.0326(6) Uani 1 1 d . . .
H24 H 0.7720 0.0952 0.2329 0.039 Uiso 1 1 calc R . .
N22 N 0.7089(2) -0.02760(16) 0.43992(13) 0.0315(6) Uani 1 1 d . . .
N23 N 0.7248(2) -0.05635(16) 0.25896(13) 0.0323(6) Uani 1 1 d . . .
N2 N 0.8480(3) 0.28761(19) 0.36149(15) 0.0467(7) Uani 1 1 d . . .
N25 N 0.6366(3) 0.12090(18) 0.34047(13) 0.0373(6) Uani 1 1 d . . .
C156 C 0.8621(3) -0.0774(2) -0.00087(16) 0.0337(7) Uani 1 1 d . . .
H156 H 0.9350 -0.1081 0.0323 0.040 Uiso 1 1 calc R . .
C14 C 0.7189(3) -0.0593(2) 0.17809(16) 0.0311(7) Uani 1 1 d . . .
C12 C 0.6655(3) -0.1986(2) 0.25262(16) 0.0362(7) Uani 1 1 d . . .
H12 H 0.6390 -0.2596 0.2703 0.043 Uiso 1 1 calc R . .
C16 C 0.7630(3) 0.1061(2) 0.11254(15) 0.0307(7) Uani 1 1 d . . .
C20 C 0.8009(3) 0.2803(2) 0.22538(16) 0.0343(7) Uani 1 1 d . . .
C151 C 0.7517(3) -0.0066(2) 0.02580(15) 0.0293(6) Uani 1 1 d . . .
C4 C 0.7601(3) 0.1594(2) 0.44396(16) 0.0352(7) Uani 1 1 d . . .
C10 C 0.7035(3) -0.1769(2) 0.39117(16) 0.0342(7) Uani 1 1 d . . .
C52 C 0.7018(3) 0.1614(2) 0.63477(16) 0.0345(7) Uani 1 1 d . . .
H52 H 0.6124 0.1912 0.6175 0.041 Uiso 1 1 calc R . .
C201 C 0.8473(3) 0.3739(2) 0.19270(16) 0.0353(7) Uani 1 1 d . . .
C51 C 0.7975(3) 0.0982(2) 0.59083(16) 0.0319(7) Uani 1 1 d . . .
C13 C 0.6820(3) -0.1485(2) 0.17488(16) 0.0348(7) Uani 1 1 d . . .
H13 H 0.6716 -0.1678 0.1269 0.042 Uiso 1 1 calc R . .
C15 C 0.7437(3) 0.0150(2) 0.10868(16) 0.0300(6) Uani 1 1 d . . .
C55 C 0.9605(3) 0.0760(2) 0.68755(17) 0.0393(7) Uani 1 1 d . . .
H55 H 1.0500 0.0465 0.7048 0.047 Uiso 1 1 calc R . .
C154 C 0.7621(3) -0.0616(2) -0.12565(16) 0.0355(7) Uani 1 1 d . . .
C19 C 0.7844(3) 0.2293(2) 0.16752(15) 0.0308(7) Uani 1 1 d . . .
C18 C 0.7822(3) 0.2640(2) 0.08053(16) 0.0336(7) Uani 1 1 d . . .
H18 H 0.7875 0.3279 0.0509 0.040 Uiso 1 1 calc R . .
C11 C 0.6957(3) -0.1422(2) 0.30523(16) 0.0324(7) Uani 1 1 d . . .
C202 C 0.9637(3) 0.3819(2) 0.13290(17) 0.0372(7) Uani 1 1 d . . .
H202 H 1.0132 0.3266 0.1106 0.045 Uiso 1 1 calc R . .
C3 C 0.8329(3) 0.2355(2) 0.43677(16) 0.0380(7) Uani 1 1 d . . .
H3 H 0.8665 0.2468 0.4818 0.046 Uiso 1 1 calc R . .
C9 C 0.7279(3) -0.1272(2) 0.44721(16) 0.0352(7) Uani 1 1 d . . .
C53 C 0.7362(3) 0.1816(2) 0.70464(17) 0.0363(7) Uani 1 1 d . . .
H53 H 0.6693 0.2251 0.7341 0.044 Uiso 1 1 calc R . .
C5 C 0.7627(3) 0.0827(2) 0.51312(16) 0.0330(7) Uani 1 1 d . . .
C54 C 0.8654(3) 0.1395(2) 0.73161(16) 0.0342(7) Uani 1 1 d . . .
C155 C 0.8675(3) -0.1044(2) -0.07555(16) 0.0359(7) Uani 1 1 d . . .
H155 H 0.9445 -0.1528 -0.0926 0.043 Uiso 1 1 calc R . .
C26 C 0.5937(3) 0.0420(2) 0.40199(17) 0.0380(7) Uani 1 1 d . . .
H26A H 0.5459 0.0072 0.3762 0.046 Uiso 1 1 calc R . .
H26B H 0.5252 0.0695 0.4455 0.046 Uiso 1 1 calc R . .
C206 C 0.7783(3) 0.4565(2) 0.22480(17) 0.0388(7) Uani 1 1 d . . .
H206 H 0.6993 0.4533 0.2659 0.047 Uiso 1 1 calc R . .
C6 C 0.7516(3) -0.0098(2) 0.50856(16) 0.0337(7) Uani 1 1 d . . .
C56 C 0.9271(3) 0.0547(2) 0.61845(17) 0.0400(8) Uani 1 1 d . . .
H56 H 0.9934 0.0101 0.5898 0.048 Uiso 1 1 calc R . .
C7 C 0.7975(3) -0.1018(2) 0.55966(16) 0.0384(8) Uani 1 1 d . . .
H7 H 0.8313 -0.1127 0.6110 0.046 Uiso 1 1 calc R . .
C1 C 0.7839(3) 0.2467(2) 0.31209(17) 0.0364(7) Uani 1 1 d . . .
C57 C 0.9034(3) 0.1619(2) 0.80674(17) 0.0436(8) Uani 1 1 d . . .
H57A H 0.9944 0.1800 0.7929 0.065 Uiso 1 1 calc R . .
H57B H 0.9087 0.1040 0.8516 0.065 Uiso 1 1 calc R . .
H57C H 0.8317 0.2160 0.8243 0.065 Uiso 1 1 calc R . .
C27 C 0.5147(3) 0.1833(2) 0.30130(18) 0.0451(8) Uani 1 1 d . . .
H27A H 0.4738 0.1440 0.2768 0.068 Uiso 1 1 calc R . .
H27B H 0.5447 0.2357 0.2582 0.068 Uiso 1 1 calc R . .
H27C H 0.4446 0.2117 0.3429 0.068 Uiso 1 1 calc R . .
C101 C 0.6959(4) -0.2806(2) 0.42818(17) 0.0423(8) Uani 1 1 d . . .
C205 C 0.8238(3) 0.5434(2) 0.19729(18) 0.0420(8) Uani 1 1 d . . .
H205 H 0.7750 0.5987 0.2198 0.050 Uiso 1 1 calc R . .
C21 C 0.7245(3) 0.1707(2) 0.36403(16) 0.0354(7) Uani 1 1 d . . .
C203 C 1.0085(3) 0.4682(2) 0.10548(17) 0.0404(8) Uani 1 1 d . . .
H203 H 1.0874 0.4715 0.0643 0.048 Uiso 1 1 calc R . .
C17 C 0.7712(3) 0.1895(2) 0.04718(16) 0.0339(7) Uani 1 1 d . . .
H17 H 0.7694 0.1926 -0.0095 0.041 Uiso 1 1 calc R . .
C152 C 0.6489(3) 0.0397(2) -0.02565(17) 0.0369(7) Uani 1 1 d . . .
H152 H 0.5745 0.0905 -0.0099 0.044 Uiso 1 1 calc R . .
C153 C 0.6544(3) 0.0119(2) -0.10068(16) 0.0384(8) Uani 1 1 d . . .
H153 H 0.5832 0.0439 -0.1348 0.046 Uiso 1 1 calc R . .
C204 C 0.9395(4) 0.5507(2) 0.13738(18) 0.0410(8) Uani 1 1 d . . .
C8 C 0.7847(3) -0.1720(2) 0.52259(17) 0.0406(8) Uani 1 1 d . . .
H8 H 0.8098 -0.2403 0.5436 0.049 Uiso 1 1 calc R . .
C157 C 0.7637(4) -0.0954(2) -0.20383(17) 0.0484(9) Uani 1 1 d . . .
H15A H 0.8609 -0.1177 -0.2276 0.073 Uiso 1 1 calc R . .
H15B H 0.7159 -0.0413 -0.2434 0.073 Uiso 1 1 calc R . .
H15C H 0.7155 -0.1493 -0.1911 0.073 Uiso 1 1 calc R . .
C102 C 0.5955(4) -0.3023(2) 0.49545(18) 0.0478(9) Uani 1 1 d . . .
H102 H 0.5266 -0.2506 0.5141 0.057 Uiso 1 1 calc R . .
C207 C 0.9874(4) 0.6463(2) 0.1076(2) 0.0543(9) Uani 1 1 d . . .
H20A H 1.0896 0.6333 0.1043 0.081 Uiso 1 1 calc R . .
H20B H 0.9438 0.6894 0.1463 0.081 Uiso 1 1 calc R . .
H20C H 0.9596 0.6777 0.0529 0.081 Uiso 1 1 calc R . .
C105 C 0.7946(5) -0.3587(2) 0.4017(2) 0.0660(12) Uani 1 1 d . . .
H105 H 0.8630 -0.3465 0.3554 0.079 Uiso 1 1 calc R . .
C103 C 0.5946(5) -0.3987(3) 0.5358(2) 0.0676(12) Uani 1 1 d . . .
H103 H 0.5243 -0.4114 0.5809 0.081 Uiso 1 1 calc R . .
C104 C 0.6944(6) -0.4755(3) 0.5110(2) 0.0870(16) Uani 1 1 d . . .
C107 C 0.6965(7) -0.5789(3) 0.5592(3) 0.135(3) Uani 1 1 d . . .
H10A H 0.7905 -0.6099 0.5743 0.203 Uiso 1 1 calc R . .
H10B H 0.6718 -0.6163 0.5250 0.203 Uiso 1 1 calc R . .
H10C H 0.6286 -0.5774 0.6092 0.203 Uiso 1 1 calc R . .
C106 C 0.7932(6) -0.4541(3) 0.4428(2) 0.0966(18) Uani 1 1 d . . .
H106 H 0.8612 -0.5062 0.4240 0.116 Uiso 1 1 calc R . .
C63 C 0.4866(9) 0.5772(5) 0.0977(5) 0.092(3) Uani 0.779(6) 1 d P A 1
C62 C 0.5291(6) 0.6793(4) 0.0853(4) 0.0710(18) Uani 0.779(6) 1 d P A 1
C65 C 0.3565(10) 0.4551(5) 0.1843(6) 0.125(3) Uani 0.779(6) 1 d P A 1
C64 C 0.3836(10) 0.5585(6) 0.1863(6) 0.108(3) Uani 0.779(6) 1 d P A 1
C66 C 0.2465(10) 0.4318(6) 0.2631(5) 0.134(3) Uani 0.779(6) 1 d P A 1
C61 C 0.6311(6) 0.7021(4) 0.0039(4) 0.0729(17) Uani 0.779(6) 1 d P A 1
C67 C 0.582(3) 0.621(2) 0.0197(17) 0.113(9) Uiso 0.221(6) 1 d P A 2
C68 C 0.615(2) 0.7037(17) -0.0533(16) 0.091(7) Uiso 0.221(6) 1 d P A 2
C69 C 0.485(3) 0.618(2) 0.1019(14) 0.057(7) Uiso 0.221(6) 1 d P A 2
C70 C 0.313(4) 0.491(3) 0.247(3) 0.158(14) Uiso 0.221(6) 1 d P A 2
C71 C 0.417(3) 0.5357(19) 0.1532(16) 0.055(6) Uiso 0.221(6) 1 d P A 2
C72 C 0.0773(15) 0.3697(10) 0.3359(9) 0.043(4) Uiso 0.221(6) 1 d P A 2

loop_
_atom_site_aniso_label
_atom_site_aniso_U_11
_atom_site_aniso_U_22
_atom_site_aniso_U_33
_atom_site_aniso_U_23
_atom_site_aniso_U_13
_atom_site_aniso_U_12
N24 0.0499(16) 0.0334(13) 0.0149(11) -0.0017(9) -0.0071(10) -0.0114(12)
N22 0.0401(15) 0.0347(13) 0.0217(12) -0.0046(10) -0.0083(10) -0.0098(12)
N23 0.0405(15) 0.0380(14) 0.0195(12) -0.0033(10) -0.0106(10) -0.0083(12)
N2 0.068(2) 0.0490(16) 0.0278(14) -0.0080(12) -0.0122(13) -0.0178(15)
N25 0.0372(15) 0.0517(16) 0.0210(12) -0.0005(11) -0.0089(11) -0.0094(13)
C156 0.0388(18) 0.0400(17) 0.0230(14) -0.0058(12) -0.0114(13) -0.0055(15)
C14 0.0363(17) 0.0359(16) 0.0225(14) -0.0071(12) -0.0104(12) -0.0050(14)
C12 0.050(2) 0.0342(16) 0.0261(15) -0.0057(12) -0.0076(14) -0.0111(15)
C16 0.0352(17) 0.0382(16) 0.0200(14) -0.0049(12) -0.0066(12) -0.0094(14)
C20 0.0433(19) 0.0370(16) 0.0232(14) -0.0045(12) -0.0059(13) -0.0106(15)
C151 0.0370(17) 0.0361(16) 0.0171(13) -0.0030(11) -0.0083(12) -0.0114(14)
C4 0.0474(19) 0.0406(17) 0.0185(14) -0.0070(12) -0.0052(13) -0.0098(15)
C10 0.0438(19) 0.0354(16) 0.0221(14) -0.0046(12) -0.0074(13) -0.0055(14)
C52 0.0385(18) 0.0381(17) 0.0264(15) -0.0058(13) -0.0091(13) -0.0047(14)
C201 0.049(2) 0.0365(16) 0.0217(14) -0.0032(12) -0.0105(13) -0.0101(15)
C51 0.0389(18) 0.0393(17) 0.0191(13) -0.0024(12) -0.0064(12) -0.0131(14)
C13 0.0456(19) 0.0396(17) 0.0224(14) -0.0086(12) -0.0090(13) -0.0096(15)
C15 0.0344(17) 0.0356(16) 0.0217(14) -0.0063(12) -0.0092(12) -0.0063(14)
C55 0.0421(19) 0.0503(19) 0.0279(16) -0.0079(14) -0.0108(14) -0.0104(16)
C154 0.048(2) 0.0420(17) 0.0202(14) -0.0041(12) -0.0086(13) -0.0166(16)
C19 0.0412(18) 0.0327(16) 0.0191(13) -0.0003(11) -0.0060(12) -0.0126(14)
C18 0.0435(19) 0.0369(16) 0.0217(14) -0.0003(12) -0.0077(13) -0.0142(15)
C11 0.0379(18) 0.0347(16) 0.0235(14) -0.0052(12) -0.0070(12) -0.0048(14)
C202 0.050(2) 0.0364(17) 0.0270(15) -0.0107(13) -0.0045(14) -0.0102(15)
C3 0.054(2) 0.0424(18) 0.0195(14) -0.0026(13) -0.0118(14) -0.0126(16)
C9 0.0430(19) 0.0406(17) 0.0208(14) -0.0023(12) -0.0061(13) -0.0099(15)
C53 0.047(2) 0.0377(17) 0.0252(15) -0.0089(12) -0.0103(13) -0.0043(15)
C5 0.0371(18) 0.0427(17) 0.0204(14) -0.0065(12) -0.0071(12) -0.0085(14)
C54 0.0438(19) 0.0409(17) 0.0217(14) -0.0042(12) -0.0091(13) -0.0147(15)
C155 0.0478(19) 0.0379(17) 0.0223(14) -0.0077(12) -0.0066(13) -0.0072(15)
C26 0.0438(19) 0.0383(17) 0.0329(16) -0.0064(13) -0.0125(14) -0.0067(15)
C206 0.047(2) 0.0387(17) 0.0297(16) -0.0088(13) -0.0034(14) -0.0076(15)
C6 0.0387(18) 0.0459(18) 0.0196(14) -0.0097(12) -0.0038(12) -0.0120(15)
C56 0.0420(19) 0.053(2) 0.0275(16) -0.0130(14) -0.0074(14) -0.0077(16)
C7 0.054(2) 0.0452(18) 0.0162(13) -0.0016(12) -0.0081(13) -0.0131(16)
C1 0.052(2) 0.0370(17) 0.0236(15) -0.0072(12) -0.0090(13) -0.0120(15)
C57 0.051(2) 0.056(2) 0.0286(16) -0.0122(14) -0.0128(14) -0.0116(17)
C27 0.054(2) 0.0480(19) 0.0310(16) -0.0009(14) -0.0105(15) -0.0107(17)
C101 0.068(2) 0.0351(17) 0.0237(15) -0.0042(13) -0.0161(15) -0.0061(17)
C205 0.057(2) 0.0338(17) 0.0356(17) -0.0106(14) -0.0045(15) -0.0082(16)
C21 0.057(2) 0.0321(16) 0.0179(14) -0.0057(12) -0.0091(13) -0.0083(15)
C203 0.053(2) 0.0426(18) 0.0271(15) -0.0064(13) -0.0033(14) -0.0151(16)
C17 0.0419(19) 0.0398(17) 0.0201(14) -0.0015(12) -0.0084(13) -0.0107(15)
C152 0.0442(19) 0.0411(17) 0.0253(15) -0.0044(13) -0.0102(13) -0.0074(15)
C153 0.046(2) 0.0508(19) 0.0216(15) -0.0010(13) -0.0152(14) -0.0141(16)
C204 0.058(2) 0.0366(17) 0.0327(17) -0.0058(13) -0.0101(15) -0.0153(16)
C8 0.054(2) 0.0436(18) 0.0235(15) 0.0003(13) -0.0100(14) -0.0120(16)
C157 0.073(3) 0.057(2) 0.0245(16) -0.0095(14) -0.0122(16) -0.0245(19)
C102 0.077(3) 0.0420(18) 0.0289(17) -0.0002(14) -0.0149(17) -0.0225(18)
C207 0.076(3) 0.044(2) 0.047(2) -0.0096(16) -0.0015(18) -0.0241(19)
C105 0.113(4) 0.042(2) 0.0294(18) -0.0066(15) -0.009(2) 0.005(2)
C103 0.119(4) 0.055(2) 0.037(2) 0.0011(17) -0.017(2) -0.038(3)
C104 0.178(5) 0.045(2) 0.037(2) -0.0021(18) -0.023(3) -0.023(3)
C107 0.302(9) 0.040(2) 0.065(3) 0.005(2) -0.039(4) -0.044(4)
C106 0.190(6) 0.040(2) 0.043(2) -0.0115(18) -0.013(3) 0.005(3)
C63 0.119(7) 0.047(4) 0.131(7) -0.031(5) -0.085(6) 0.006(4)
C62 0.084(4) 0.051(3) 0.085(4) -0.013(3) -0.043(3) -0.006(3)
C65 0.161(8) 0.076(5) 0.147(8) 0.001(5) -0.074(7) -0.024(5)
C64 0.121(8) 0.071(5) 0.128(8) -0.009(5) -0.060(6) 0.003(5)
C66 0.164(8) 0.130(7) 0.117(7) 0.035(5) -0.086(6) -0.057(6)
C61 0.078(4) 0.077(4) 0.072(4) -0.027(3) -0.024(3) -0.010(3)

loop_
_atom_type_symbol
_atom_type_description
_atom_type_scat_dispersion_real
_atom_type_scat_dispersion_imag
_atom_type_scat_source
C C 0.0181 0.0091 'International Tables Vol C Tables 4.2.6.8 and 6.1.1.4'
H H 0.0000 0.0000 'International Tables Vol C Tables 4.2.6.8 and 6.1.1.4'
N N 0.0311 0.0180 'International Tables Vol C Tables 4.2.6.8 and 6.1.1.4'

loop_
_geom_angle_atom_site_label_1
_geom_angle_atom_site_label_2
_geom_angle_atom_site_label_3
_geom_angle
_geom_angle_site_symmetry_1
_geom_angle_site_symmetry_3
_geom_angle_publ_flag
C19 N24 C16 111.1(2) . . ?
C9 N22 C6 109.4(2) . . ?
C9 N22 C26 122.1(2) . . ?
C6 N22 C26 119.0(2) . . ?
C11 N23 C14 105.3(2) . . ?
C3 N2 C1 106.0(2) . . ?
C21 N25 C26 116.4(2) . . ?
C21 N25 C27 115.9(2) . . ?
C26 N25 C27 109.6(2) . . ?
C151 C156 C155 121.1(3) . . ?
N23 C14 C15 124.8(2) . . ?
N23 C14 C13 110.4(2) . . ?
C15 C14 C13 124.8(2) . . ?
C13 C12 C11 107.3(3) . . ?
N24 C16 C15 125.2(2) . . ?
N24 C16 C17 106.1(2) . . ?
C15 C16 C17 128.7(2) . . ?
C19 C20 C1 125.0(3) . . ?
C19 C20 C201 117.7(2) . . ?
C1 C20 C201 117.3(2) . . ?
C156 C151 C152 118.1(2) . . ?
C156 C151 C15 119.6(2) . . ?
C152 C151 C15 122.3(3) . . ?
C5 C4 C21 132.2(3) . . ?
C5 C4 C3 121.2(2) . . ?
C21 C4 C3 104.9(2) . . ?
C9 C10 C11 127.8(3) . . ?
C9 C10 C101 113.6(2) . . ?
C11 C10 C101 118.5(2) . . ?
C51 C52 C53 120.3(3) . . ?
C202 C201 C206 117.5(3) . . ?
C202 C201 C20 122.3(3) . . ?
C206 C201 C20 120.1(3) . . ?
C52 C51 C56 118.4(3) . . ?
C52 C51 C5 119.6(3) . . ?
C56 C51 C5 122.0(3) . . ?
C12 C13 C14 106.8(2) . . ?
C16 C15 C14 124.7(2) . . ?
C16 C15 C151 118.1(2) . . ?
C14 C15 C151 117.2(2) . . ?
C54 C55 C56 121.1(3) . . ?
C153 C154 C155 117.8(3) . . ?
C153 C154 C157 121.2(3) . . ?
C155 C154 C157 121.0(3) . . ?
N24 C19 C20 126.2(2) . . ?
N24 C19 C18 106.0(2) . . ?
C20 C19 C18 127.7(3) . . ?
C17 C18 C19 108.6(2) . . ?
N23 C11 C10 126.0(2) . . ?
N23 C11 C12 110.2(2) . . ?
C10 C11 C12 123.7(3) . . ?
C203 C202 C201 121.6(3) . . ?
N2 C3 C4 113.1(2) . . ?
N22 C9 C10 128.3(2) . . ?
N22 C9 C8 106.1(2) . . ?
C10 C9 C8 125.5(3) . . ?
C54 C53 C52 121.4(3) . . ?
C6 C5 C4 122.0(2) . . ?
C6 C5 C51 119.6(2) . . ?
C4 C5 C51 117.9(3) . . ?
C53 C54 C55 118.0(3) . . ?
C53 C54 C57 121.6(3) . . ?
C55 C54 C57 120.4(3) . . ?
C154 C155 C156 121.2(3) . . ?
N25 C26 N22 113.6(2) . . ?
C205 C206 C201 120.8(3) . . ?
C5 C6 N22 122.4(2) . . ?
C5 C6 C7 130.1(3) . . ?
N22 C6 C7 106.8(2) . . ?
C55 C56 C51 120.8(3) . . ?
C8 C7 C6 108.2(3) . . ?
C21 C1 C20 132.5(3) . . ?
C21 C1 N2 108.7(2) . . ?
C20 C1 N2 118.5(3) . . ?
C102 C101 C105 117.7(3) . . ?
C102 C101 C10 120.3(3) . . ?
C105 C101 C10 121.8(3) . . ?
C204 C205 C206 121.2(3) . . ?
C1 C21 C4 107.1(3) . . ?
C1 C21 N25 125.6(2) . . ?
C4 C21 N25 127.2(3) . . ?
C202 C203 C204 121.0(3) . . ?
C18 C17 C16 108.2(2) . . ?
C151 C152 C153 120.6(3) . . ?
C154 C153 C152 121.1(3) . . ?
C205 C204 C203 117.9(3) . . ?
C205 C204 C207 120.6(3) . . ?
C203 C204 C207 121.5(3) . . ?
C7 C8 C9 109.4(3) . . ?
C101 C102 C103 121.3(4) . . ?
C106 C105 C101 120.4(4) . . ?
C104 C103 C102 120.9(4) . . ?
C103 C104 C106 117.9(4) . . ?
C103 C104 C107 119.9(4) . . ?
C106 C104 C107 122.2(5) . . ?
C105 C106 C104 121.7(4) . . ?
C62 C63 C64 108.9(6) . . ?
C61 C62 C63 112.8(5) . . ?
C66 C65 C64 105.1(8) . . ?
C65 C64 C63 99.5(8) . . ?
C69 C67 C68 135(2) . . ?
C71 C69 C67 129(2) . . ?
C69 C71 C70 148(2) . . ?

loop_
_geom_bond_atom_site_label_1
_geom_bond_atom_site_label_2
_geom_bond_distance
_geom_bond_site_symmetry_2
_geom_bond_publ_flag
N24 C19 1.375(3) . ?
N24 C16 1.383(3) . ?
N22 C9 1.385(4) . ?
N22 C6 1.406(3) . ?
N22 C26 1.452(4) . ?
N23 C11 1.368(3) . ?
N23 C14 1.388(3) . ?
N2 C3 1.314(3) . ?
N2 C1 1.446(4) . ?
N25 C21 1.430(4) . ?
N25 C26 1.441(4) . ?
N25 C27 1.474(4) . ?
C156 C151 1.388(4) . ?
C156 C155 1.396(4) . ?
C14 C15 1.416(4) . ?
C14 C13 1.450(4) . ?
C12 C13 1.338(4) . ?
C12 C11 1.459(4) . ?
C16 C15 1.402(4) . ?
C16 C17 1.432(4) . ?
C20 C19 1.416(4) . ?
C20 C1 1.417(4) . ?
C20 C201 1.492(4) . ?
C151 C152 1.395(4) . ?
C151 C15 1.490(3) . ?
C4 C5 1.401(4) . ?
C4 C21 1.419(4) . ?
C4 C3 1.439(4) . ?
C10 C9 1.408(4) . ?
C10 C11 1.424(4) . ?
C10 C101 1.495(4) . ?
C52 C51 1.384(4) . ?
C52 C53 1.402(4) . ?
C201 C202 1.397(4) . ?
C201 C206 1.398(4) . ?
C51 C56 1.395(4) . ?
C51 C5 1.498(3) . ?
C55 C54 1.386(4) . ?
C55 C56 1.392(4) . ?
C154 C153 1.387(4) . ?
C154 C155 1.394(4) . ?
C154 C157 1.512(4) . ?
C19 C18 1.433(3) . ?
C18 C17 1.369(4) . ?
C202 C203 1.381(4) . ?
C9 C8 1.427(4) . ?
C53 C54 1.383(4) . ?
C5 C6 1.395(4) . ?
C54 C57 1.517(4) . ?
C206 C205 1.393(4) . ?
C6 C7 1.416(4) . ?
C7 C8 1.361(4) . ?
C1 C21 1.415(4) . ?
C101 C102 1.397(4) . ?
C101 C105 1.400(5) . ?
C205 C204 1.392(4) . ?
C203 C204 1.395(4) . ?
C152 C153 1.408(4) . ?
C204 C207 1.520(4) . ?
C102 C103 1.399(4) . ?
C105 C106 1.391(5) . ?
C103 C104 1.381(6) . ?
C104 C106 1.396(6) . ?
C104 C107 1.518(5) . ?
C63 C62 1.597(9) . ?
C63 C64 1.654(13) . ?
C62 C61 1.568(9) . ?
C65 C66 1.585(13) . ?
C65 C64 1.601(11) . ?
C67 C69 1.53(4) . ?
C67 C68 1.55(3) . ?
C69 C71 1.52(3) . ?
C70 C71 1.79(5) . ?

loop_
_geom_torsion_atom_site_label_1
_geom_torsion_atom_site_label_2
_geom_torsion_atom_site_label_3
_geom_torsion_atom_site_label_4
_geom_torsion
_geom_torsion_site_symmetry_1
_geom_torsion_site_symmetry_2
_geom_torsion_site_symmetry_3
_geom_torsion_site_symmetry_4
_geom_torsion_publ_flag
C11 N23 C14 C15 -179.4(3) . . . . ?
C11 N23 C14 C13 1.3(3) . . . . ?
C19 N24 C16 C15 -176.9(3) . . . . ?
C19 N24 C16 C17 1.0(3) . . . . ?
C155 C156 C151 C152 -2.4(4) . . . . ?
C155 C156 C151 C15 175.4(3) . . . . ?
C19 C20 C201 C202 -50.2(4) . . . . ?
C1 C20 C201 C202 126.5(3) . . . . ?
C19 C20 C201 C206 133.1(3) . . . . ?
C1 C20 C201 C206 -50.2(4) . . . . ?
C53 C52 C51 C56 0.8(4) . . . . ?
C53 C52 C51 C5 -175.9(3) . . . . ?
C11 C12 C13 C14 -1.5(3) . . . . ?
N23 C14 C13 C12 0.2(3) . . . . ?
C15 C14 C13 C12 -179.1(3) . . . . ?
N24 C16 C15 C14 6.0(5) . . . . ?
C17 C16 C15 C14 -171.5(3) . . . . ?
N24 C16 C15 C151 -173.1(3) . . . . ?
C17 C16 C15 C151 9.4(5) . . . . ?
N23 C14 C15 C16 -7.1(5) . . . . ?
C13 C14 C15 C16 172.0(3) . . . . ?
N23 C14 C15 C151 172.0(3) . . . . ?
C13 C14 C15 C151 -8.9(4) . . . . ?
C156 C151 C15 C16 112.3(3) . . . . ?
C152 C151 C15 C16 -70.1(4) . . . . ?
C156 C151 C15 C14 -66.9(4) . . . . ?
C152 C151 C15 C14 110.8(3) . . . . ?
C16 N24 C19 C20 -177.9(3) . . . . ?
C16 N24 C19 C18 -0.3(3) . . . . ?
C1 C20 C19 N24 -11.7(5) . . . . ?
C201 C20 C19 N24 164.8(3) . . . . ?
C1 C20 C19 C18 171.3(3) . . . . ?
C201 C20 C19 C18 -12.3(5) . . . . ?
N24 C19 C18 C17 -0.6(3) . . . . ?
C20 C19 C18 C17 176.9(3) . . . . ?
C14 N23 C11 C10 173.2(3) . . . . ?
C14 N23 C11 C12 -2.2(3) . . . . ?
C9 C10 C11 N23 7.1(5) . . . . ?
C101 C10 C11 N23 -168.0(3) . . . . ?
C9 C10 C11 C12 -178.0(3) . . . . ?
C101 C10 C11 C12 6.9(5) . . . . ?
C13 C12 C11 N23 2.4(4) . . . . ?
C13 C12 C11 C10 -173.2(3) . . . . ?
C206 C201 C202 C203 -0.8(4) . . . . ?
C20 C201 C202 C203 -177.6(3) . . . . ?
C1 N2 C3 C4 -0.4(4) . . . . ?
C5 C4 C3 N2 164.7(3) . . . . ?
C21 C4 C3 N2 -2.2(4) . . . . ?
C6 N22 C9 C10 -177.6(3) . . . . ?
C26 N22 C9 C10 36.6(5) . . . . ?
C6 N22 C9 C8 -0.3(3) . . . . ?
C26 N22 C9 C8 -146.2(3) . . . . ?
C11 C10 C9 N22 21.1(5) . . . . ?
C101 C10 C9 N22 -163.6(3) . . . . ?
C11 C10 C9 C8 -155.6(3) . . . . ?
C101 C10 C9 C8 19.6(5) . . . . ?
C51 C52 C53 C54 0.0(4) . . . . ?
C21 C4 C5 C6 12.2(5) . . . . ?
C3 C4 C5 C6 -150.6(3) . . . . ?
C21 C4 C5 C51 -176.1(3) . . . . ?
C3 C4 C5 C51 21.1(4) . . . . ?
C52 C51 C5 C6 -117.2(3) . . . . ?
C56 C51 C5 C6 66.2(4) . . . . ?
C52 C51 C5 C4 70.8(4) . . . . ?
C56 C51 C5 C4 -105.7(3) . . . . ?
C52 C53 C54 C55 -0.3(4) . . . . ?
C52 C53 C54 C57 179.4(3) . . . . ?
C56 C55 C54 C53 -0.3(4) . . . . ?
C56 C55 C54 C57 180.0(3) . . . . ?
C153 C154 C155 C156 2.8(4) . . . . ?
C157 C154 C155 C156 -176.1(3) . . . . ?
C151 C156 C155 C154 -0.4(4) . . . . ?
C21 N25 C26 N22 -50.2(3) . . . . ?
C27 N25 C26 N22 175.8(2) . . . . ?
C9 N22 C26 N25 -130.4(3) . . . . ?
C6 N22 C26 N25 86.8(3) . . . . ?
C202 C201 C206 C205 0.6(4) . . . . ?
C20 C201 C206 C205 177.4(3) . . . . ?
C4 C5 C6 N22 -13.3(5) . . . . ?
C51 C5 C6 N22 175.1(3) . . . . ?
C4 C5 C6 C7 155.9(3) . . . . ?
C51 C5 C6 C7 -15.7(5) . . . . ?
C9 N22 C6 C5 171.1(3) . . . . ?
C26 N22 C6 C5 -41.8(4) . . . . ?
C9 N22 C6 C7 -0.3(3) . . . . ?
C26 N22 C6 C7 146.8(3) . . . . ?
C54 C55 C56 C51 1.1(5) . . . . ?
C52 C51 C56 C55 -1.3(4) . . . . ?
C5 C51 C56 C55 175.2(3) . . . . ?
C5 C6 C7 C8 -169.7(3) . . . . ?
N22 C6 C7 C8 0.8(3) . . . . ?
C19 C20 C1 C21 -13.6(6) . . . . ?
C201 C20 C1 C21 169.9(3) . . . . ?
C19 C20 C1 N2 159.4(3) . . . . ?
C201 C20 C1 N2 -17.1(4) . . . . ?
C3 N2 C1 C21 2.8(3) . . . . ?
C3 N2 C1 C20 -171.7(3) . . . . ?
C9 C10 C101 C102 59.2(4) . . . . ?
C11 C10 C101 C102 -125.0(3) . . . . ?
C9 C10 C101 C105 -115.5(3) . . . . ?
C11 C10 C101 C105 60.3(4) . . . . ?
C201 C206 C205 C204 -0.3(5) . . . . ?
C20 C1 C21 C4 169.3(3) . . . . ?
N2 C1 C21 C4 -4.2(3) . . . . ?
C20 C1 C21 N25 -15.0(6) . . . . ?
N2 C1 C21 N25 171.5(3) . . . . ?
C5 C4 C21 C1 -161.0(3) . . . . ?
C3 C4 C21 C1 3.8(3) . . . . ?
C5 C4 C21 N25 23.3(6) . . . . ?
C3 C4 C21 N25 -171.8(3) . . . . ?
C26 N25 C21 C1 176.7(3) . . . . ?
C27 N25 C21 C1 -52.2(4) . . . . ?
C26 N25 C21 C4 -8.5(4) . . . . ?
C27 N25 C21 C4 122.7(3) . . . . ?
C201 C202 C203 C204 0.7(5) . . . . ?
C19 C18 C17 C16 1.3(4) . . . . ?
N24 C16 C17 C18 -1.4(3) . . . . ?
C15 C16 C17 C18 176.4(3) . . . . ?
C156 C151 C152 C153 2.8(4) . . . . ?
C15 C151 C152 C153 -174.9(3) . . . . ?
C155 C154 C153 C152 -2.4(4) . . . . ?
C157 C154 C153 C152 176.5(3) . . . . ?
C151 C152 C153 C154 -0.4(4) . . . . ?
C206 C205 C204 C203 0.2(5) . . . . ?
C206 C205 C204 C207 179.6(3) . . . . ?
C202 C203 C204 C205 -0.4(5) . . . . ?
C202 C203 C204 C207 -179.8(3) . . . . ?
C6 C7 C8 C9 -1.1(4) . . . . ?
N22 C9 C8 C7 0.9(4) . . . . ?
C10 C9 C8 C7 178.2(3) . . . . ?
C105 C101 C102 C103 0.8(5) . . . . ?
C10 C101 C102 C103 -174.1(3) . . . . ?
C102 C101 C105 C106 -1.3(5) . . . . ?
C10 C101 C105 C106 173.5(4) . . . . ?
C101 C102 C103 C104 0.9(6) . . . . ?
C102 C103 C104 C106 -2.1(6) . . . . ?
C102 C103 C104 C107 176.2(4) . . . . ?
C101 C105 C106 C104 0.2(7) . . . . ?
C103 C104 C106 C105 1.6(7) . . . . ?
C107 C104 C106 C105 -176.7(4) . . . . ?
C64 C63 C62 C61 178.2(5) . . . . ?
C66 C65 C64 C63 -175.0(5) . . . . ?
C62 C63 C64 C65 180.0(5) . . . . ?
C68 C67 C69 C71 153(3) . . . . ?
C67 C69 C71 C70 175(4) . . . . ?
